data_1008678
loop_
_publ_author_name
'Verniere, A'
'Lejay, P'
'Bordet, P'
'Chenavas, J'
'Tholence, J L'
'Boucherle, J X'
'Keller, N'

_publ_section_title
;
Crystal structure and physical properties of new ternary silicides R4
T13 X9 (R, rare earth or uranium; T, rhodium or iridium; X, silicon or
germanium)
;
_journal_coden_ASTM JALCEU
_journal_name_full 'Journal of Alloys Compd.'
_journal_page_first 197
_journal_page_last 203
_journal_paper_doi 10.1016/0925-8388(94)01400-0
_journal_volume 218
_journal_year 1995
_chemical_formula_structural 'Er4 Ir13 Si9'
_chemical_formula_sum 'Er4 Ir13 Si9'
_chemical_name_systematic 'Erbium iridium silicide (4/13/9)'
_space_group_IT_number 59
_symmetry_cell_setting orthorhombic
_symmetry_space_group_name_Hall '-P 2c 2bc'
_symmetry_space_group_name_H-M 'P n m m :2'
_cell_angle_alpha 90
_cell_angle_beta 90
_cell_angle_gamma 90
_cell_formula_units_Z 2
_cell_length_a 18.84799(300)
_cell_length_b 10.918(2)
_cell_length_c 3.9153(5)
_cell_volume 805.7
_refine_ls_R_factor_all 0.023
_cod_original_sg_symbol_H-M 'P n m m Z'
_cod_database_code 1008678

loop_
_symmetry_equiv_pos_as_xyz
x,y,z
x,y,1/2-z
x,1/2-y,z
x,1/2-y,1/2-z
-x,-y,-z
-x,-y,1/2+z
-x,1/2+y,-z
-x,1/2+y,1/2+z

loop_
_atom_site_aniso_label
_atom_site_aniso_U_11
_atom_site_aniso_U_12
_atom_site_aniso_U_13
_atom_site_aniso_U_22
_atom_site_aniso_U_23
_atom_site_aniso_U_33
Er1 0.0071(6) 0.0015(6) 0. 0.0104(6) 0. 0.0052(6)
Er2 0.0073(8) 0. 0. 0.0076(8) 0. 0.0051(9)
Er3 0.0061(8) 0. 0. 0.0085(8) 0. 0.0052(9)
Ir1 0.0041(4) .0000(5) 0. 0.0060(5) 0. 0.0029(5)
Ir2 0.0023(6) 0. 0. 0.0079(7) 0. 0.0195(9)
Ir3 0.0052(7) 0. 0. 0.0058(7) 0. 0.0044(7)
Ir4 0.0024(6) 0. 0. 0.0067(7) 0. 0.0032(8)
Ir5 0.0018(5) 0.0002(5) 0. 0.0071(5) 0. 0.0042(5)
Ir6 0.0041(4) -0.0013(5) 0. 0.0076(5) 0. 0.0028(5)
Ir7 0.0031(4) -0.0010(4) 0. 0.0061(5) 0. 0.0028(5)
Ir8 0.0043(4) .0000(5) 0. 0.0055(5) 0. 0.0044(5)

loop_
_atom_site_label
_atom_site_type_symbol
_atom_site_symmetry_multiplicity
_atom_site_Wyckoff_symbol
_atom_site_fract_x
_atom_site_fract_y
_atom_site_fract_z
_atom_site_occupancy
_atom_site_attached_hydrogens
_atom_site_calc_flag
Er1 Er3+ 4 f 0.79224(7) 0.0592(1) 0.25 1. 0 d
Er2 Er3+ 2 b 0.4804(1) 0.75 0.25 1. 0 d
Er3 Er3+ 2 a 0.9784(1) 0.25 0.25 1. 0 d
Ir1 Ir2+ 4 f 0.66439(6) 0.0664(1) 0.75 1. 0 d
Ir2 Ir2+ 2 b 0.85797(9) 0.25 0.75 1. 0 d
Ir3 Ir2+ 2 a 0.65711(9) 0.25 0.25 1. 0 d
Ir4 Ir2+ 2 b 0.22752(9) 0.25 0.75 1. 0 d
Ir5 Ir2+ 4 f 0.46076(6) 0.0607(1) 0.25 1. 0 d
Ir6 Ir2+ 4 f 0.04654(6) 0.0496(1) 0.75 1. 0 d
Ir7 Ir2+ 4 f 0.85708(6) 0.8743(1) 0.75 1. 0 d
Ir8 Ir2+ 4 f 0.64473(6) 0.8777(1) 0.25 1. 0 d
Si1 Si4- 2 a 0.6016(7) 0.75 0.75 1. 0 d
Si2 Si4- 4 f 0.5844(4) 0.4304(8) 0.25 1. 0 d
Si3 Si4- 4 f 0.9183(5) 0.0611(9) 0.75 1. 0 d
Si4 Si4- 2 b 0.8975(7) 0.75 0.25 1. 0 d
Si5 Si4- 4 f 0.2708(5) 0.3778(8) 0.25 1. 0 d
Si6 Si4- 2 b 0.2666(6) 0.75 0.25 1. 0 d

loop_
_atom_type_symbol
_atom_type_oxidation_number
Er3+ 3.000
Ir2+ 1.846
Si4- -4.000
